data_7043029
loop_
_publ_author_name
'Hossain, M. K.'
'Haukka, M.'
'Sillanp\"a\"a, R.'
'Hrovat, D. A.'
'Richmond, M. G.'
'Nordlander, E.'
'Lehtonen, A.'

_publ_section_title
;
 Syntheses and catalytic oxotransfer activities of oxo molybdenum(vi)
 complexes of a new aminoalcohol phenolate ligand
;
_journal_name_full 'Dalton Trans.'
_journal_paper_doi 10.1039/C7DT00846E
_journal_year 2017
_chemical_compound_source 'synthesis as described'
_chemical_formula_moiety 'C69 H93 Mo3 N3 O12, 4(C2 H3 N)'
_chemical_formula_sum 'C77 H105 Mo3 N7 O12'
_chemical_formula_weight 1608.49
_chemical_name_systematic
;
 ?
;
_space_group_IT_number 2
_symmetry_cell_setting triclinic
_symmetry_Int_Tables_number 2
_symmetry_space_group_name_Hall '-P 1'
_symmetry_space_group_name_H-M 'P -1'
_atom_sites_solution_hydrogens geom
_audit_conform_dict_location ftp://ftp.iucr.org/pub/cif_core.dic
_audit_conform_dict_name cif_core.dic
_audit_conform_dict_version 2.4.3
_audit_creation_date 2015-04-14T17:33:51-00:00
_audit_creation_method 'WinGX routine CIF_UPDATE'
_audit_update_record
;
2017-01-20 deposited with the CCDC.
2017-04-26 downloaded from the CCDC.
;
_cell_angle_alpha 96.555(2)
_cell_angle_beta 114.126(2)
_cell_angle_gamma 112.706(2)
_cell_formula_units_Z 2
_cell_length_a 16.2838(6)
_cell_length_b 17.5789(6)
_cell_length_c 17.7316(9)
_cell_measurement_reflns_used 9183
_cell_measurement_temperature 123(2)
_cell_measurement_theta_max 28.28
_cell_measurement_theta_min 0.41
_cell_measurement_wavelength 0.71073
_cell_volume 4044.3(3)
_computing_cell_refinement 'HKL Scalepack (Otwinowski & Minor 1997)'
_computing_data_collection 'Collect (Bruker AXS BV, 1997-2004)'
_computing_data_reduction 'HKL Denzo and Scalepack (Otwinowski & Minor 1997)'
_computing_molecular_graphics 'Ortep-3 for Windows (Farrugia, 1997)'
_computing_publication_material 'WinGX publication routines (Farrugia, 1999)'
_computing_structure_refinement 'SHELXL-2013 (Sheldrick, 2013)'
_computing_structure_solution 'SHELXS-97 (Sheldrick, 1997)'
_diffrn_ambient_temperature 123(2)
_diffrn_detector 'CCD plate'
_diffrn_detector_area_resol_mean 9
_diffrn_measured_fraction_theta_full 0.985
_diffrn_measured_fraction_theta_max 0.986
_diffrn_measurement_device '95mm CCD camera on \k-goniostat'
_diffrn_measurement_device_type KappaCCD
_diffrn_measurement_method 'CCD rotation images, thick slices'
_diffrn_orient_matrix_type 'by Bruker AXS Collect from scalepack cell'
_diffrn_orient_matrix_UB_11 0.026515
_diffrn_orient_matrix_UB_12 0.062203
_diffrn_orient_matrix_UB_13 0.032249
_diffrn_orient_matrix_UB_21 0.070501
_diffrn_orient_matrix_UB_22 0.00683
_diffrn_orient_matrix_UB_23 0.032054
_diffrn_orient_matrix_UB_31 0.01376
_diffrn_orient_matrix_UB_32 0.018156
_diffrn_orient_matrix_UB_33 -0.04686
_diffrn_radiation_monochromator 'horizonally mounted graphite crystal'
_diffrn_radiation_probe x-ray
_diffrn_radiation_type MoK\a
_diffrn_radiation_wavelength 0.71073
_diffrn_reflns_av_R_equivalents 0.0382
_diffrn_reflns_Laue_measured_fraction_full 0.985
_diffrn_reflns_Laue_measured_fraction_max 0.986
_diffrn_reflns_limit_h_max 17
_diffrn_reflns_limit_h_min -20
_diffrn_reflns_limit_k_max 21
_diffrn_reflns_limit_k_min -21
_diffrn_reflns_limit_l_max 21
_diffrn_reflns_limit_l_min -18
_diffrn_reflns_number 32286
_diffrn_reflns_point_group_measured_fraction_full 0.985
_diffrn_reflns_point_group_measured_fraction_max 0.986
_diffrn_reflns_theta_full 25.242
_diffrn_reflns_theta_max 26
_diffrn_reflns_theta_min 2.5
_diffrn_source 'Enraf Nonius FR590'
_exptl_absorpt_coefficient_mu 0.518
_exptl_absorpt_correction_T_max 0.746
_exptl_absorpt_correction_T_min 0.590
_exptl_absorpt_correction_type multi-scan
_exptl_absorpt_process_details '(SADABS; Sheldrick, 2008)'
_exptl_crystal_colour yellow
_exptl_crystal_density_diffrn 1.321
_exptl_crystal_density_method 'not measured'
_exptl_crystal_description block
_exptl_crystal_F_000 1676
_exptl_crystal_size_max 0.26
_exptl_crystal_size_mid 0.24
_exptl_crystal_size_min 0.2
_refine_diff_density_max 0.511
_refine_diff_density_min -0.726
_refine_diff_density_rms 0.076
_refine_ls_extinction_method none
_refine_ls_goodness_of_fit_ref 1.026
_refine_ls_hydrogen_treatment constr
_refine_ls_matrix_type full
_refine_ls_number_constraints 0
_refine_ls_number_parameters 914
_refine_ls_number_reflns 15660
_refine_ls_number_restraints 0
_refine_ls_restrained_S_all 1.026
_refine_ls_R_factor_all 0.0572
_refine_ls_R_factor_gt 0.0407
_refine_ls_shift/su_max 0.001
_refine_ls_shift/su_mean 0
_refine_ls_structure_factor_coef Fsqd
_refine_ls_weighting_details 'w=1/[\s^2^(Fo^2^)+(0.0021P)^2^+6.4155P] where P=(Fo^2^+2Fc^2^)/3'
_refine_ls_weighting_scheme calc
_refine_ls_wR_factor_gt 0.0875
_refine_ls_wR_factor_ref 0.0945
_reflns_number_gt 12667
_reflns_number_total 15660
_reflns_threshold_expression 'I > 2\s(I)'
_cod_data_source_file c7dt00846e1.cif
_cod_data_source_block mkh-36
_cod_database_code 7043029

loop_
_symmetry_equiv_pos_as_xyz
'x, y, z'
'-x, -y, -z'

loop_
_atom_site_label
_atom_site_type_symbol
_atom_site_fract_x
_atom_site_fract_y
_atom_site_fract_z
_atom_site_U_iso_or_equiv
_atom_site_adp_type
_atom_site_occupancy
_atom_site_site_symmetry_order
_atom_site_calc_flag
_atom_site_refinement_flags_posn
_atom_site_refinement_flags_adp
Mo1 Mo 0.68538(2) 0.23765(2) 0.24135(2) 0.02115(7) Uani 1 1 d . .
Mo2 Mo 0.52080(2) 0.28392(2) 0.03657(2) 0.02080(7) Uani 1 1 d . .
Mo3 Mo 0.72776(2) 0.47476(2) 0.25610(2) 0.02115(7) Uani 1 1 d . .
O1 O 0.59785(15) 0.22778(13) 0.13735(13) 0.0234(4) Uani 1 1 d . .
O2 O 0.67213(17) 0.13630(13) 0.23801(14) 0.0301(5) Uani 1 1 d . .
O3 O 0.80950(15) 0.28203(13) 0.23385(13) 0.0231(4) Uani 1 1 d . .
O4 O 0.60841(16) 0.24075(13) 0.29873(13) 0.0268(5) Uani 1 1 d . .
O21 O 0.60589(15) 0.38498(12) 0.11809(13) 0.0225(4) Uani 1 1 d . .
O22 O 0.45029(16) 0.30298(13) -0.05291(14) 0.0300(5) Uani 1 1 d . .
O23 O 0.61125(16) 0.26988(13) -0.00111(13) 0.0255(5) Uani 1 1 d . .
O24 O 0.42283(15) 0.24419(12) 0.07566(14) 0.0260(5) Uani 1 1 d . .
O31 O 0.73431(15) 0.38246(12) 0.27816(13) 0.0238(5) Uani 1 1 d . .
O32 O 0.81619(16) 0.56054(13) 0.34981(14) 0.0293(5) Uani 1 1 d . .
O33 O 0.80854(15) 0.49979(12) 0.19823(14) 0.0246(5) Uani 1 1 d . .
O34 O 0.60833(15) 0.45688(13) 0.26392(14) 0.0253(5) Uani 1 1 d . .
N1 N 0.8398(3) 0.1845(2) 0.5184(3) 0.0648(11) Uani 1 1 d . .
N2 N 0.2315(3) 0.0443(3) -0.2098(3) 0.0725(13) Uani 1 1 d . .
N3 N 0.7430(3) 0.7493(2) 0.2783(2) 0.0551(9) Uani 1 1 d . .
N4 N 0.8485(6) 0.9714(4) 0.5302(5) 0.130(2) Uani 1 1 d . .
N8 N 0.80473(18) 0.29140(16) 0.38844(16) 0.0228(5) Uani 1 1 d . .
H8 H 0.8120 0.2411 0.4056 0.027 Uiso 1 1 calc R U
N28 N 0.42738(19) 0.13531(15) -0.03421(17) 0.0241(6) Uani 1 1 d . .
H28 H 0.3745 0.1262 -0.0940 0.029 Uiso 1 1 calc R U
N38 N 0.67459(19) 0.56327(16) 0.18679(16) 0.0240(6) Uani 1 1 d . .
H38 H 0.7174 0.6230 0.2307 0.029 Uiso 1 1 calc R U
C1 C 0.8993(2) 0.28063(18) 0.2798(2) 0.0225(6) Uani 1 1 d . .
C2 C 0.9375(2) 0.24181(19) 0.2378(2) 0.0243(7) Uani 1 1 d . .
C3 C 1.0350(2) 0.25124(19) 0.2918(2) 0.0269(7) Uani 1 1 d . .
H3 H 1.0634 0.2272 0.2650 0.032 Uiso 1 1 calc R U
C4 C 1.0924(2) 0.29319(19) 0.3812(2) 0.0258(7) Uani 1 1 d . .
C5 C 1.0495(2) 0.32775(19) 0.4200(2) 0.0245(7) Uani 1 1 d . .
H5 H 1.0859 0.3557 0.4814 0.029 Uiso 1 1 calc R U
C6 C 0.9543(2) 0.32165(18) 0.3700(2) 0.0230(6) Uani 1 1 d . .
C7 C 0.9091(2) 0.35946(19) 0.4123(2) 0.0238(6) Uani 1 1 d . .
H7A H 0.9536 0.3815 0.4765 0.029 Uiso 1 1 calc R U
H7B H 0.9048 0.4090 0.3926 0.029 Uiso 1 1 calc R U
C9 C 0.7599(2) 0.3198(2) 0.4357(2) 0.0252(7) Uani 1 1 d . .
H9A H 0.7676 0.3782 0.4338 0.030 Uiso 1 1 calc R U
H9B H 0.7942 0.3228 0.4975 0.030 Uiso 1 1 calc R U
C10 C 0.6472(2) 0.2524(2) 0.3896(2) 0.0250(7) Uani 1 1 d . .
H10 H 0.6407 0.1960 0.3998 0.030 Uiso 1 1 calc R U
C11 C 0.5907(2) 0.2825(2) 0.4239(2) 0.0269(7) Uani 1 1 d . .
C12 C 0.5817(3) 0.2598(2) 0.4942(2) 0.0349(8) Uani 1 1 d . .
H12 H 0.6045 0.2204 0.5155 0.042 Uiso 1 1 calc R U
C13 C 0.5398(3) 0.2944(3) 0.5328(2) 0.0441(9) Uani 1 1 d . .
H13 H 0.5353 0.2800 0.5815 0.053 Uiso 1 1 calc R U
C14 C 0.5045(3) 0.3503(3) 0.5004(3) 0.0448(9) Uani 1 1 d . .
H14 H 0.4758 0.3741 0.5270 0.054 Uiso 1 1 calc R U
C15 C 0.5108(3) 0.3714(2) 0.4295(2) 0.0393(9) Uani 1 1 d . .
H15 H 0.4850 0.4087 0.4066 0.047 Uiso 1 1 calc R U
C16 C 0.5546(2) 0.3383(2) 0.3921(2) 0.0317(7) Uani 1 1 d . .
H16 H 0.5601 0.3539 0.3441 0.038 Uiso 1 1 calc R U
C17 C 0.8843(3) 0.1970(2) 0.1389(2) 0.0284(7) Uani 1 1 d . .
C18 C 0.7673(3) 0.1514(3) 0.0940(3) 0.0630(14) Uani 1 1 d . .
H18A H 0.7386 0.1143 0.0345 0.094 Uiso 1 1 calc R U
H18B H 0.7440 0.1952 0.0917 0.094 Uiso 1 1 calc R U
H18C H 0.7444 0.1155 0.1270 0.094 Uiso 1 1 calc R U
C19 C 0.9188(5) 0.2658(3) 0.0979(3) 0.087(2) Uani 1 1 d . .
H19A H 0.9937 0.2959 0.1262 0.131 Uiso 1 1 calc R U
H19B H 0.8951 0.3080 0.1057 0.131 Uiso 1 1 calc R U
H19C H 0.8898 0.2378 0.0355 0.131 Uiso 1 1 calc R U
C20 C 0.9126(3) 0.1279(3) 0.1178(3) 0.0553(11) Uani 1 1 d . .
H20A H 0.8969 0.0857 0.1481 0.083 Uiso 1 1 calc R U
H20B H 0.9860 0.1554 0.1369 0.083 Uiso 1 1 calc R U
H20C H 0.8733 0.0978 0.0546 0.083 Uiso 1 1 calc R U
C21 C 1.1993(2) 0.3043(2) 0.4374(2) 0.0309(7) Uani 1 1 d . .
C22 C 1.2273(3) 0.2526(2) 0.3857(2) 0.0396(9) Uani 1 1 d . .
H22A H 1.1753 0.1910 0.3608 0.059 Uiso 1 1 calc R U
H22B H 1.2942 0.2581 0.4246 0.059 Uiso 1 1 calc R U
H22C H 1.2304 0.2755 0.3385 0.059 Uiso 1 1 calc R U
C23 C 1.2772(3) 0.4020(2) 0.4709(3) 0.0429(9) Uani 1 1 d . .
H23A H 1.2758 0.4218 0.4212 0.064 Uiso 1 1 calc R U
H23B H 1.3460 0.4108 0.5092 0.064 Uiso 1 1 calc R U
H23C H 1.2592 0.4353 0.5037 0.064 Uiso 1 1 calc R U
C24 C 1.2060(3) 0.2735(2) 0.5159(2) 0.0398(9) Uani 1 1 d . .
H24A H 1.1932 0.3088 0.5522 0.060 Uiso 1 1 calc R U
H24B H 1.2744 0.2798 0.5504 0.060 Uiso 1 1 calc R U
H24C H 1.1546 0.2122 0.4955 0.060 Uiso 1 1 calc R U
C25 C 0.9214(3) 0.1997(2) 0.5647(3) 0.0432(9) Uani 1 1 d . .
C26 C 1.0252(3) 0.2198(3) 0.6226(3) 0.0496(10) Uani 1 1 d . .
H26A H 1.0725 0.2699 0.6157 0.074 Uiso 1 1 calc R U
H26B H 1.0347 0.1694 0.6084 0.074 Uiso 1 1 calc R U
H26C H 1.0391 0.2339 0.6831 0.074 Uiso 1 1 calc R U
C27 C 0.7890(6) 0.9626(4) 0.5529(4) 0.0844(18) Uani 1 1 d . .
C28 C 0.7189(5) 0.9550(4) 0.5840(4) 0.0938(19) Uani 1 1 d . .
H28A H 0.7509 0.9595 0.6458 0.141 Uiso 1 1 calc R U
H28B H 0.6570 0.8984 0.5503 0.141 Uiso 1 1 calc R U
H28C H 0.7007 1.0018 0.5773 0.141 Uiso 1 1 calc R U
C31 C 0.5940(2) 0.21858(19) -0.07521(19) 0.0227(6) Uani 1 1 d . .
C32 C 0.6398(2) 0.25589(19) -0.1233(2) 0.0235(6) Uani 1 1 d . .
C33 C 0.6193(2) 0.19746(19) -0.1976(2) 0.0256(7) Uani 1 1 d . .
H33 H 0.6498 0.2207 -0.2310 0.031 Uiso 1 1 calc R U
C34 C 0.5574(2) 0.10785(19) -0.2256(2) 0.0251(7) Uani 1 1 d . .
C35 C 0.5132(2) 0.07452(19) -0.1756(2) 0.0261(7) Uani 1 1 d . .
H35 H 0.4698 0.0136 -0.1932 0.031 Uiso 1 1 calc R U
C36 C 0.5316(2) 0.12859(18) -0.1011(2) 0.0230(6) Uani 1 1 d . .
C37 C 0.4851(2) 0.09192(19) -0.0463(2) 0.0261(7) Uani 1 1 d . .
H37A H 0.4386 0.0285 -0.0755 0.031 Uiso 1 1 calc R U
H37B H 0.5402 0.1008 0.0114 0.031 Uiso 1 1 calc R U
C39 C 0.3713(2) 0.09713(19) 0.0114(2) 0.0263(7) Uani 1 1 d . .
H39A H 0.4169 0.0912 0.0654 0.032 Uiso 1 1 calc R U
H39B H 0.3122 0.0389 -0.0267 0.032 Uiso 1 1 calc R U
C40 C 0.3350(2) 0.16004(19) 0.0331(2) 0.0254(7) Uani 1 1 d . .
H40 H 0.2835 0.1601 -0.0225 0.030 Uiso 1 1 calc R U
C41 C 0.2881(2) 0.13932(18) 0.0913(2) 0.0248(7) Uani 1 1 d . .
C42 C 0.1824(2) 0.09062(19) 0.0539(2) 0.0276(7) Uani 1 1 d . .
H42 H 0.1404 0.0686 -0.0078 0.033 Uiso 1 1 calc R U
C43 C 0.1379(3) 0.0741(2) 0.1067(2) 0.0320(8) Uani 1 1 d . .
H43 H 0.0657 0.0411 0.0810 0.038 Uiso 1 1 calc R U
C44 C 0.1986(3) 0.10555(19) 0.1961(2) 0.0317(8) Uani 1 1 d . .
H44 H 0.1682 0.0946 0.2321 0.038 Uiso 1 1 calc R U
C45 C 0.3036(3) 0.1529(2) 0.2335(2) 0.0339(8) Uani 1 1 d . .
H45 H 0.3454 0.1743 0.2952 0.041 Uiso 1 1 calc R U
C46 C 0.3482(2) 0.1693(2) 0.1811(2) 0.0312(8) Uani 1 1 d . .
H46 H 0.4206 0.2014 0.2071 0.037 Uiso 1 1 calc R U
C47 C 0.7049(2) 0.35526(19) -0.0977(2) 0.0278(7) Uani 1 1 d . .
C48 C 0.7516(3) 0.3781(2) -0.1572(2) 0.0355(8) Uani 1 1 d . .
H48A H 0.7954 0.3511 -0.1521 0.053 Uiso 1 1 calc R U
H48B H 0.7925 0.4415 -0.1396 0.053 Uiso 1 1 calc R U
H48C H 0.6966 0.3562 -0.2179 0.053 Uiso 1 1 calc R U
C49 C 0.7938(3) 0.3945(2) -0.0041(2) 0.0382(9) Uani 1 1 d . .
H49A H 0.7671 0.3826 0.0362 0.057 Uiso 1 1 calc R U
H49B H 0.8328 0.4576 0.0098 0.057 Uiso 1 1 calc R U
H49C H 0.8387 0.3685 0.0018 0.057 Uiso 1 1 calc R U
C50 C 0.6362(3) 0.3984(2) -0.1082(2) 0.0355(8) Uani 1 1 d . .
H50A H 0.5801 0.3740 -0.1687 0.053 Uiso 1 1 calc R U
H50B H 0.6769 0.4613 -0.0937 0.053 Uiso 1 1 calc R U
H50C H 0.6080 0.3871 -0.0688 0.053 Uiso 1 1 calc R U
C51 C 0.5333(3) 0.0455(2) -0.3086(2) 0.0303(7) Uani 1 1 d . .
C52 C 0.5847(3) 0.0940(2) -0.3569(2) 0.0436(9) Uani 1 1 d . .
H52A H 0.6593 0.1228 -0.3195 0.065 Uiso 1 1 calc R U
H52B H 0.5630 0.1378 -0.3709 0.065 Uiso 1 1 calc R U
H52C H 0.5647 0.0524 -0.4109 0.065 Uiso 1 1 calc R U
C53 C 0.4172(3) -0.0040(2) -0.3711(2) 0.0377(8) Uani 1 1 d . .
H53A H 0.4020 -0.0441 -0.4239 0.057 Uiso 1 1 calc R U
H53B H 0.3923 0.0376 -0.3871 0.057 Uiso 1 1 calc R U
H53C H 0.3830 -0.0371 -0.3423 0.057 Uiso 1 1 calc R U
C54 C 0.5715(3) -0.0198(2) -0.2844(2) 0.0383(8) Uani 1 1 d . .
H54A H 0.5565 -0.0596 -0.3374 0.058 Uiso 1 1 calc R U
H54B H 0.5370 -0.0532 -0.2560 0.058 Uiso 1 1 calc R U
H54C H 0.6456 0.0116 -0.2443 0.058 Uiso 1 1 calc R U
C55 C 0.1808(4) -0.0090(3) -0.2739(3) 0.0614(13) Uani 1 1 d . .
C56 C 0.1191(6) -0.0783(3) -0.3570(4) 0.117(3) Uani 1 1 d . .
H56A H 0.1625 -0.0798 -0.3818 0.176 Uiso 1 1 calc R U
H56B H 0.0650 -0.0677 -0.3970 0.176 Uiso 1 1 calc R U
H56C H 0.0881 -0.1342 -0.3483 0.176 Uiso 1 1 calc R U
C61 C 0.8598(2) 0.57578(19) 0.1866(2) 0.0252(7) Uani 1 1 d . .
C62 C 0.9662(2) 0.6139(2) 0.2195(2) 0.0264(7) Uani 1 1 d . .
C63 C 1.0102(3) 0.6905(2) 0.2013(2) 0.0337(8) Uani 1 1 d . .
H63 H 1.0817 0.7172 0.2215 0.040 Uiso 1 1 calc R U
C64 C 0.9559(3) 0.7296(2) 0.1557(2) 0.0359(8) Uani 1 1 d . .
C65 C 0.8512(3) 0.6898(2) 0.1260(2) 0.0316(8) Uani 1 1 d . .
H65 H 0.8121 0.7155 0.0950 0.038 Uiso 1 1 calc R U
C66 C 0.8027(2) 0.6133(2) 0.1407(2) 0.0258(7) Uani 1 1 d . .
C67 C 0.6900(2) 0.5714(2) 0.1104(2) 0.0253(7) Uani 1 1 d . .
H67A H 0.6608 0.6073 0.0826 0.030 Uiso 1 1 calc R U
H67B H 0.6545 0.5130 0.0668 0.030 Uiso 1 1 calc R U
C69 C 0.5683(2) 0.5356(2) 0.1683(2) 0.0269(7) Uani 1 1 d . .
H69A H 0.5192 0.4834 0.1156 0.032 Uiso 1 1 calc R U
H69B H 0.5505 0.5829 0.1591 0.032 Uiso 1 1 calc R U
C70 C 0.5667(2) 0.51488(19) 0.2492(2) 0.0252(7) Uani 1 1 d . .
H70 H 0.6129 0.5699 0.3001 0.030 Uiso 1 1 calc R U
C71 C 0.4620(2) 0.4749(2) 0.2419(2) 0.0265(7) Uani 1 1 d . .
C72 C 0.4372(3) 0.5233(2) 0.2877(2) 0.0300(7) Uani 1 1 d . .
H72 H 0.4864 0.5817 0.3239 0.036 Uiso 1 1 calc R U
C73 C 0.3410(3) 0.4873(2) 0.2811(2) 0.0355(8) Uani 1 1 d . .
H73 H 0.3244 0.5212 0.3121 0.043 Uiso 1 1 calc R U
C74 C 0.2697(3) 0.4021(2) 0.2292(2) 0.0401(9) Uani 1 1 d . .
H74 H 0.2038 0.3774 0.2241 0.048 Uiso 1 1 calc R U
C75 C 0.2945(3) 0.3526(2) 0.1845(3) 0.0412(9) Uani 1 1 d . .
H75 H 0.2461 0.2936 0.1499 0.049 Uiso 1 1 calc R U
C76 C 0.3900(3) 0.3891(2) 0.1901(2) 0.0344(8) Uani 1 1 d . .
H76 H 0.4062 0.3554 0.1585 0.041 Uiso 1 1 calc R U
C77 C 1.0319(2) 0.5739(2) 0.2694(2) 0.0297(7) Uani 1 1 d . .
C78 C 1.1473(2) 0.6358(2) 0.3106(2) 0.0379(8) Uani 1 1 d . .
H78A H 1.1860 0.6079 0.3419 0.057 Uiso 1 1 calc R U
H78B H 1.1660 0.6899 0.3515 0.057 Uiso 1 1 calc R U
H78C H 1.1635 0.6492 0.2646 0.057 Uiso 1 1 calc R U
C79 C 1.0047(3) 0.4894(3) 0.2078(3) 0.0580(12) Uani 1 1 d . .
H79A H 0.9316 0.4489 0.1822 0.087 Uiso 1 1 calc R U
H79B H 1.0451 0.4632 0.2403 0.087 Uiso 1 1 calc R U
H79C H 1.0200 0.5018 0.1611 0.087 Uiso 1 1 calc R U
C80 C 1.0138(3) 0.5539(2) 0.3454(2) 0.0374(9) Uani 1 1 d . .
H80A H 0.9435 0.5075 0.3220 0.056 Uiso 1 1 calc R U
H80B H 1.0244 0.6065 0.3824 0.056 Uiso 1 1 calc R U
H80C H 1.0620 0.5350 0.3803 0.056 Uiso 1 1 calc R U
C81 C 1.0068(3) 0.8150(3) 0.1388(3) 0.0465(10) Uani 1 1 d . .
C82 C 0.9576(3) 0.7987(3) 0.0411(3) 0.0557(12) Uani 1 1 d . .
H82A H 0.9899 0.8526 0.0297 0.084 Uiso 1 1 calc R U
H82B H 0.8843 0.7797 0.0167 0.084 Uiso 1 1 calc R U
H82C H 0.9669 0.7534 0.0136 0.084 Uiso 1 1 calc R U
C83 C 1.1216(3) 0.8506(3) 0.1775(4) 0.0766(17) Uani 1 1 d . .
H83A H 1.1530 0.8594 0.2403 0.115 Uiso 1 1 calc R U
H83B H 1.1508 0.9063 0.1678 0.115 Uiso 1 1 calc R U
H83C H 1.1350 0.8090 0.1493 0.115 Uiso 1 1 calc R U
C84 C 0.9882(3) 0.8852(2) 0.1800(3) 0.0557(12) Uani 1 1 d . .
H84A H 1.0206 0.8974 0.2434 0.083 Uiso 1 1 calc R U
H84B H 0.9144 0.8637 0.1556 0.083 Uiso 1 1 calc R U
H84C H 1.0178 0.9387 0.1670 0.083 Uiso 1 1 calc R U
C85 C 0.6944(3) 0.7794(2) 0.2826(2) 0.0386(9) Uani 1 1 d . .
C86 C 0.6320(4) 0.8173(3) 0.2886(3) 0.0619(12) Uani 1 1 d . .
H86A H 0.5894 0.7836 0.3113 0.093 Uiso 1 1 calc R U
H86B H 0.5879 0.8165 0.2305 0.093 Uiso 1 1 calc R U
H86C H 0.6762 0.8776 0.3280 0.093 Uiso 1 1 calc R U

loop_
_atom_site_aniso_label
_atom_site_aniso_U_11
_atom_site_aniso_U_22
_atom_site_aniso_U_33
_atom_site_aniso_U_23
_atom_site_aniso_U_13
_atom_site_aniso_U_12
Mo1 0.02186(13) 0.02370(13) 0.01704(14) 0.00619(10) 0.00977(11) 0.01004(11)
Mo2 0.02096(13) 0.02099(13) 0.01664(13) 0.00521(10) 0.00909(11) 0.00700(10)
Mo3 0.02090(13) 0.02184(13) 0.01819(14) 0.00428(10) 0.00895(11) 0.00928(10)
O1 0.0230(11) 0.0263(10) 0.0179(11) 0.0053(8) 0.0098(9) 0.0099(9)
O2 0.0373(13) 0.0253(11) 0.0264(12) 0.0098(9) 0.0147(11) 0.0145(10)
O3 0.0231(11) 0.0286(11) 0.0195(11) 0.0075(9) 0.0116(9) 0.0129(9)
O4 0.0245(11) 0.0345(12) 0.0177(11) 0.0065(9) 0.0109(9) 0.0109(9)
O21 0.0218(10) 0.0221(10) 0.0208(11) 0.0066(8) 0.0102(9) 0.0082(8)
O22 0.0300(12) 0.0289(11) 0.0244(12) 0.0106(9) 0.0097(10) 0.0113(10)
O23 0.0278(11) 0.0253(11) 0.0214(11) 0.0058(9) 0.0152(10) 0.0082(9)
O24 0.0239(11) 0.0229(10) 0.0294(12) 0.0064(9) 0.0160(10) 0.0072(9)
O31 0.0241(11) 0.0245(10) 0.0214(11) 0.0057(9) 0.0112(9) 0.0111(9)
O32 0.0302(12) 0.0273(11) 0.0242(12) 0.0026(9) 0.0104(10) 0.0129(9)
O33 0.0230(11) 0.0223(10) 0.0252(12) 0.0048(9) 0.0129(10) 0.0076(9)
O34 0.0249(11) 0.0312(11) 0.0259(12) 0.0122(9) 0.0150(10) 0.0155(9)
N1 0.057(2) 0.053(2) 0.063(3) 0.0145(19) 0.009(2) 0.0302(19)
N2 0.070(3) 0.058(2) 0.037(2) 0.0083(19) 0.001(2) 0.012(2)
N3 0.059(2) 0.0463(19) 0.051(2) 0.0064(16) 0.0167(19) 0.0314(18)
N4 0.171(7) 0.084(4) 0.192(7) 0.060(4) 0.125(6) 0.071(4)
N8 0.0203(12) 0.0307(13) 0.0188(13) 0.0076(11) 0.0106(11) 0.0126(11)
N28 0.0227(13) 0.0246(13) 0.0204(14) 0.0059(10) 0.0116(11) 0.0063(11)
N38 0.0235(13) 0.0264(13) 0.0221(14) 0.0066(11) 0.0127(11) 0.0108(11)
C1 0.0211(15) 0.0233(14) 0.0227(16) 0.0080(12) 0.0102(13) 0.0107(12)
C2 0.0255(16) 0.0251(15) 0.0226(16) 0.0085(13) 0.0131(14) 0.0108(13)
C3 0.0272(16) 0.0312(16) 0.0288(18) 0.0086(14) 0.0167(15) 0.0170(14)
C4 0.0211(15) 0.0300(16) 0.0277(18) 0.0097(13) 0.0133(14) 0.0122(13)
C5 0.0216(15) 0.0279(15) 0.0197(16) 0.0048(12) 0.0100(13) 0.0089(13)
C6 0.0243(15) 0.0225(14) 0.0223(16) 0.0067(12) 0.0128(13) 0.0102(12)
C7 0.0215(15) 0.0259(15) 0.0210(16) 0.0039(12) 0.0103(13) 0.0096(12)
C9 0.0245(15) 0.0358(17) 0.0154(15) 0.0074(13) 0.0095(13) 0.0150(13)
C10 0.0236(15) 0.0303(16) 0.0219(16) 0.0089(13) 0.0128(14) 0.0117(13)
C11 0.0208(15) 0.0335(17) 0.0219(17) 0.0052(13) 0.0104(14) 0.0100(13)
C12 0.0306(18) 0.048(2) 0.0294(19) 0.0142(16) 0.0178(16) 0.0177(16)
C13 0.036(2) 0.073(3) 0.030(2) 0.0165(19) 0.0234(18) 0.0257(19)
C14 0.0327(19) 0.061(2) 0.036(2) -0.0002(18) 0.0169(18) 0.0222(18)
C15 0.0273(18) 0.047(2) 0.037(2) 0.0071(17) 0.0119(16) 0.0187(16)
C16 0.0265(17) 0.0383(18) 0.0289(19) 0.0082(15) 0.0154(15) 0.0132(14)
C17 0.0355(18) 0.0283(16) 0.0219(17) 0.0070(13) 0.0149(15) 0.0152(14)
C18 0.036(2) 0.088(3) 0.035(2) -0.025(2) 0.0065(19) 0.026(2)
C19 0.149(5) 0.039(2) 0.029(2) 0.0098(19) 0.039(3) 0.012(3)
C20 0.056(3) 0.068(3) 0.033(2) -0.0072(19) 0.011(2) 0.039(2)
C21 0.0254(16) 0.0374(18) 0.0298(19) 0.0068(14) 0.0133(15) 0.0164(14)
C22 0.0327(19) 0.056(2) 0.037(2) 0.0073(17) 0.0172(17) 0.0288(17)
C23 0.0264(18) 0.042(2) 0.051(2) 0.0083(18) 0.0145(18) 0.0145(16)
C24 0.038(2) 0.054(2) 0.030(2) 0.0126(17) 0.0136(17) 0.0279(18)
C25 0.053(2) 0.0353(19) 0.037(2) 0.0129(16) 0.019(2) 0.0197(18)
C26 0.042(2) 0.060(2) 0.040(2) 0.0133(19) 0.0187(19) 0.0210(19)
C27 0.108(5) 0.065(3) 0.089(5) 0.031(3) 0.046(4) 0.050(4)
C28 0.103(5) 0.137(6) 0.067(4) 0.046(4) 0.045(4) 0.073(4)
C31 0.0248(15) 0.0270(15) 0.0156(15) 0.0063(12) 0.0092(13) 0.0127(13)
C32 0.0262(16) 0.0265(15) 0.0214(16) 0.0102(13) 0.0130(14) 0.0137(13)
C33 0.0293(16) 0.0328(16) 0.0245(17) 0.0129(13) 0.0177(14) 0.0179(14)
C34 0.0300(16) 0.0299(16) 0.0215(16) 0.0087(13) 0.0147(14) 0.0177(14)
C35 0.0287(16) 0.0246(15) 0.0247(17) 0.0058(13) 0.0121(14) 0.0144(13)
C36 0.0244(15) 0.0252(15) 0.0204(16) 0.0089(12) 0.0113(13) 0.0121(13)
C37 0.0302(16) 0.0228(15) 0.0260(17) 0.0080(13) 0.0167(14) 0.0101(13)
C39 0.0277(16) 0.0231(15) 0.0250(17) 0.0056(13) 0.0170(14) 0.0057(13)
C40 0.0181(14) 0.0283(16) 0.0205(16) 0.0071(13) 0.0070(13) 0.0056(12)
C41 0.0242(15) 0.0213(14) 0.0267(17) 0.0070(12) 0.0135(14) 0.0083(12)
C42 0.0249(16) 0.0275(16) 0.0255(17) 0.0061(13) 0.0125(14) 0.0087(13)
C43 0.0277(17) 0.0295(17) 0.035(2) 0.0080(14) 0.0191(16) 0.0066(14)
C44 0.0375(19) 0.0267(16) 0.034(2) 0.0102(14) 0.0244(17) 0.0113(14)
C45 0.0344(18) 0.0349(18) 0.0247(18) 0.0074(14) 0.0137(15) 0.0111(15)
C46 0.0238(16) 0.0358(18) 0.0276(18) 0.0106(14) 0.0123(15) 0.0088(14)
C47 0.0334(17) 0.0267(16) 0.0292(18) 0.0114(13) 0.0208(15) 0.0134(14)
C48 0.043(2) 0.0305(17) 0.037(2) 0.0118(15) 0.0275(18) 0.0132(15)
C49 0.0350(19) 0.0364(19) 0.030(2) 0.0083(15) 0.0162(16) 0.0059(15)
C50 0.049(2) 0.0326(17) 0.043(2) 0.0194(16) 0.0337(19) 0.0222(16)
C51 0.0387(19) 0.0309(17) 0.0248(18) 0.0055(14) 0.0183(16) 0.0181(15)
C52 0.061(2) 0.041(2) 0.033(2) 0.0069(16) 0.031(2) 0.0216(18)
C53 0.043(2) 0.042(2) 0.0255(19) 0.0026(15) 0.0147(17) 0.0234(17)
C54 0.044(2) 0.0353(18) 0.040(2) 0.0063(16) 0.0221(18) 0.0223(16)
C55 0.065(3) 0.051(3) 0.043(3) 0.015(2) 0.022(2) 0.009(2)
C56 0.157(6) 0.060(3) 0.053(3) -0.003(3) 0.049(4) -0.014(4)
C61 0.0239(16) 0.0239(15) 0.0198(16) 0.0032(12) 0.0114(13) 0.0047(13)
C62 0.0239(16) 0.0318(16) 0.0172(16) 0.0030(13) 0.0108(13) 0.0083(13)
C63 0.0252(17) 0.0398(19) 0.0282(19) 0.0106(15) 0.0146(15) 0.0069(15)
C64 0.0298(18) 0.0413(19) 0.0288(19) 0.0151(15) 0.0150(16) 0.0083(15)
C65 0.0331(18) 0.0356(18) 0.0278(18) 0.0147(14) 0.0185(15) 0.0130(15)
C66 0.0210(15) 0.0311(16) 0.0184(16) 0.0040(13) 0.0095(13) 0.0075(13)
C67 0.0233(15) 0.0286(16) 0.0216(16) 0.0103(13) 0.0102(13) 0.0105(13)
C69 0.0245(16) 0.0298(16) 0.0267(18) 0.0101(13) 0.0135(14) 0.0122(13)
C70 0.0248(16) 0.0285(16) 0.0245(17) 0.0080(13) 0.0133(14) 0.0137(13)
C71 0.0260(16) 0.0341(17) 0.0249(17) 0.0132(14) 0.0140(14) 0.0169(14)
C72 0.0370(18) 0.0365(17) 0.0262(18) 0.0133(14) 0.0197(15) 0.0210(15)
C73 0.041(2) 0.050(2) 0.039(2) 0.0217(17) 0.0304(18) 0.0288(17)
C74 0.0296(18) 0.057(2) 0.042(2) 0.0248(19) 0.0214(17) 0.0224(17)
C75 0.0306(19) 0.042(2) 0.042(2) 0.0096(17) 0.0172(17) 0.0108(16)
C76 0.0299(18) 0.0347(18) 0.034(2) 0.0043(15) 0.0154(16) 0.0139(15)
C77 0.0220(16) 0.0354(17) 0.0223(17) 0.0014(13) 0.0086(14) 0.0097(14)
C78 0.0258(17) 0.056(2) 0.0286(19) 0.0149(17) 0.0145(15) 0.0154(16)
C79 0.047(2) 0.060(3) 0.042(3) -0.011(2) 0.000(2) 0.033(2)
C80 0.0254(17) 0.051(2) 0.035(2) 0.0232(17) 0.0140(16) 0.0165(16)
C81 0.038(2) 0.048(2) 0.048(2) 0.0271(19) 0.0231(19) 0.0099(17)
C82 0.063(3) 0.059(3) 0.061(3) 0.040(2) 0.040(2) 0.027(2)
C83 0.038(2) 0.075(3) 0.109(4) 0.064(3) 0.033(3) 0.015(2)
C84 0.058(3) 0.040(2) 0.060(3) 0.022(2) 0.031(2) 0.0105(19)
C85 0.041(2) 0.0319(18) 0.034(2) 0.0080(15) 0.0112(17) 0.0175(17)
C86 0.057(3) 0.067(3) 0.076(3) 0.029(3) 0.034(3) 0.040(2)

loop_
_atom_type_symbol
_atom_type_description
_atom_type_scat_dispersion_real
_atom_type_scat_dispersion_imag
_atom_type_scat_source
C C 0.0033 0.0016 'International Tables Vol C Tables 4.2.6.8 and 6.1.1.4'
H H 0 0 'International Tables Vol C Tables 4.2.6.8 and 6.1.1.4'
Mo Mo -1.6832 0.6857 'International Tables Vol C Tables 4.2.6.8 and 6.1.1.4'
N N 0.0061 0.0033 'International Tables Vol C Tables 4.2.6.8 and 6.1.1.4'
O O 0.0106 0.006 'International Tables Vol C Tables 4.2.6.8 and 6.1.1.4'

loop_
_geom_angle_atom_site_label_1
_geom_angle_atom_site_label_2
_geom_angle_atom_site_label_3
_geom_angle
O2 Mo1 O1 106.47(10)
O2 Mo1 O4 98.40(10)
O1 Mo1 O4 98.11(9)
O2 Mo1 O3 96.07(10)
O1 Mo1 O3 100.22(9)
O4 Mo1 O3 152.33(9)
O2 Mo1 O31 166.40(9)
O1 Mo1 O31 87.08(8)
O4 Mo1 O31 80.48(8)
O3 Mo1 O31 79.94(8)
O2 Mo1 N8 90.40(10)
O1 Mo1 N8 162.84(9)
O4 Mo1 N8 75.84(9)
O3 Mo1 N8 80.61(8)
O31 Mo1 N8 76.14(8)
O22 Mo2 O21 106.45(10)
O22 Mo2 O24 98.28(10)
O21 Mo2 O24 97.87(9)
O22 Mo2 O23 96.86(10)
O21 Mo2 O23 99.53(9)
O24 Mo2 O23 152.63(9)
O22 Mo2 O1 167.53(9)
O21 Mo2 O1 85.94(8)
O24 Mo2 O1 81.01(8)
O23 Mo2 O1 79.33(8)
O22 Mo2 N28 91.45(10)
O21 Mo2 N28 161.80(9)
O24 Mo2 N28 75.85(9)
O23 Mo2 N28 81.11(9)
O1 Mo2 N28 76.26(8)
O32 Mo3 O31 106.93(10)
O32 Mo3 O34 98.15(10)
O31 Mo3 O34 98.68(9)
O32 Mo3 O33 96.17(10)
O31 Mo3 O33 99.30(9)
O34 Mo3 O33 152.61(9)
O32 Mo3 O21 166.69(9)
O31 Mo3 O21 86.30(8)
O34 Mo3 O21 80.78(8)
O33 Mo3 O21 79.94(8)
O32 Mo3 N38 91.10(10)
O31 Mo3 N38 161.78(9)
O34 Mo3 N38 75.64(8)
O33 Mo3 N38 80.87(9)
O21 Mo3 N38 75.75(8)
Mo1 O1 Mo2 152.56(11)
C1 O3 Mo1 131.32(17)
C10 O4 Mo1 122.59(18)
Mo2 O21 Mo3 154.48(11)
C31 O23 Mo2 132.71(19)
C40 O24 Mo2 122.46(19)
Mo3 O31 Mo1 153.35(12)
C61 O33 Mo3 130.23(19)
C70 O34 Mo3 122.25(17)
C9 N8 C7 113.4(2)
C9 N8 Mo1 107.11(17)
C7 N8 Mo1 115.19(18)
C9 N8 H8 106.9
C7 N8 H8 106.9
Mo1 N8 H8 106.9
C37 N28 C39 113.7(2)
C37 N28 Mo2 116.14(17)
C39 N28 Mo2 106.84(18)
C37 N28 H28 106.5
C39 N28 H28 106.5
Mo2 N28 H28 106.5
C69 N38 C67 114.5(2)
C69 N38 Mo3 107.54(17)
C67 N38 Mo3 115.55(19)
C69 N38 H38 106.2
C67 N38 H38 106.2
Mo3 N38 H38 106.2
O3 C1 C6 117.5(3)
O3 C1 C2 121.7(3)
C6 C1 C2 120.9(3)
C3 C2 C1 115.9(3)
C3 C2 C17 119.0(3)
C1 C2 C17 124.9(3)
C4 C3 C2 124.5(3)
C4 C3 H3 117.7
C2 C3 H3 117.7
C3 C4 C5 117.2(3)
C3 C4 C21 123.1(3)
C5 C4 C21 119.6(3)
C6 C5 C4 120.8(3)
C6 C5 H5 119.6
C4 C5 H5 119.6
C5 C6 C1 120.5(3)
C5 C6 C7 120.4(3)
C1 C6 C7 119.0(3)
N8 C7 C6 109.9(2)
N8 C7 H7A 109.7
C6 C7 H7A 109.7
N8 C7 H7B 109.7
C6 C7 H7B 109.7
H7A C7 H7B 108.2
N8 C9 C10 106.3(2)
N8 C9 H9A 110.5
C10 C9 H9A 110.5
N8 C9 H9B 110.5
C10 C9 H9B 110.5
H9A C9 H9B 108.7
O4 C10 C11 111.6(3)
O4 C10 C9 106.7(2)
C11 C10 C9 110.5(3)
O4 C10 H10 109.3
C11 C10 H10 109.3
C9 C10 H10 109.3
C16 C11 C12 119.1(3)
C16 C11 C10 121.4(3)
C12 C11 C10 119.3(3)
C13 C12 C11 120.2(3)
C13 C12 H12 119.9
C11 C12 H12 119.9
C12 C13 C14 119.9(3)
C12 C13 H13 120.1
C14 C13 H13 120.1
C15 C14 C13 120.3(4)
C15 C14 H14 119.8
C13 C14 H14 119.8
C16 C15 C14 119.8(4)
C16 C15 H15 120.1
C14 C15 H15 120.1
C15 C16 C11 120.6(3)
C15 C16 H16 119.7
C11 C16 H16 119.7
C20 C17 C19 108.0(4)
C20 C17 C18 106.1(3)
C19 C17 C18 108.4(4)
C20 C17 C2 112.0(3)
C19 C17 C2 108.2(3)
C18 C17 C2 113.9(3)
C17 C18 H18A 109.5
C17 C18 H18B 109.5
H18A C18 H18B 109.5
C17 C18 H18C 109.5
H18A C18 H18C 109.5
H18B C18 H18C 109.5
C17 C19 H19A 109.5
C17 C19 H19B 109.5
H19A C19 H19B 109.5
C17 C19 H19C 109.5
H19A C19 H19C 109.5
H19B C19 H19C 109.5
C17 C20 H20A 109.5
C17 C20 H20B 109.5
H20A C20 H20B 109.5
C17 C20 H20C 109.5
H20A C20 H20C 109.5
H20B C20 H20C 109.5
C24 C21 C4 110.6(3)
C24 C21 C22 108.3(3)
C4 C21 C22 111.8(3)
C24 C21 C23 108.7(3)
C4 C21 C23 108.2(3)
C22 C21 C23 109.2(3)
C21 C22 H22A 109.5
C21 C22 H22B 109.5
H22A C22 H22B 109.5
C21 C22 H22C 109.5
H22A C22 H22C 109.5
H22B C22 H22C 109.5
C21 C23 H23A 109.5
C21 C23 H23B 109.5
H23A C23 H23B 109.5
C21 C23 H23C 109.5
H23A C23 H23C 109.5
H23B C23 H23C 109.5
C21 C24 H24A 109.5
C21 C24 H24B 109.5
H24A C24 H24B 109.5
C21 C24 H24C 109.5
H24A C24 H24C 109.5
H24B C24 H24C 109.5
N1 C25 C26 179.2(5)
C25 C26 H26A 109.5
C25 C26 H26B 109.5
H26A C26 H26B 109.5
C25 C26 H26C 109.5
H26A C26 H26C 109.5
H26B C26 H26C 109.5
N4 C27 C28 177.6(8)
C27 C28 H28A 109.5
C27 C28 H28B 109.5
H28A C28 H28B 109.5
C27 C28 H28C 109.5
H28A C28 H28C 109.5
H28B C28 H28C 109.5
O23 C31 C36 118.5(3)
O23 C31 C32 120.2(3)
C36 C31 C32 121.3(3)
C33 C32 C31 116.0(3)
C33 C32 C47 122.2(3)
C31 C32 C47 121.8(3)
C34 C33 C32 124.3(3)
C34 C33 H33 117.8
C32 C33 H33 117.8
C33 C34 C35 117.2(3)
C33 C34 C51 123.5(3)
C35 C34 C51 119.4(3)
C36 C35 C34 121.2(3)
C36 C35 H35 119.4
C34 C35 H35 119.4
C35 C36 C31 120.1(3)
C35 C36 C37 120.9(3)
C31 C36 C37 119.0(3)
N28 C37 C36 110.6(2)
N28 C37 H37A 109.5
C36 C37 H37A 109.5
N28 C37 H37B 109.5
C36 C37 H37B 109.5
H37A C37 H37B 108.1
N28 C39 C40 105.8(2)
N28 C39 H39A 110.6
C40 C39 H39A 110.6
N28 C39 H39B 110.6
C40 C39 H39B 110.6
H39A C39 H39B 108.7
O24 C40 C41 109.6(2)
O24 C40 C39 106.2(2)
C41 C40 C39 114.2(2)
O24 C40 H40 108.9
C41 C40 H40 108.9
C39 C40 H40 108.9
C46 C41 C42 119.2(3)
C46 C41 C40 121.2(3)
C42 C41 C40 119.6(3)
C41 C42 C43 120.2(3)
C41 C42 H42 119.9
C43 C42 H42 119.9
C44 C43 C42 120.0(3)
C44 C43 H43 120.0
C42 C43 H43 120.0
C43 C44 C45 120.1(3)
C43 C44 H44 120.0
C45 C44 H44 120.0
C44 C45 C46 120.1(3)
C44 C45 H45 119.9
C46 C45 H45 119.9
C41 C46 C45 120.4(3)
C41 C46 H46 119.8
C45 C46 H46 119.8
C49 C47 C48 106.9(3)
C49 C47 C50 109.6(3)
C48 C47 C50 107.8(3)
C49 C47 C32 112.0(3)
C48 C47 C32 111.2(3)
C50 C47 C32 109.3(3)
C47 C48 H48A 109.5
C47 C48 H48B 109.5
H48A C48 H48B 109.5
C47 C48 H48C 109.5
H48A C48 H48C 109.5
H48B C48 H48C 109.5
C47 C49 H49A 109.5
C47 C49 H49B 109.5
H49A C49 H49B 109.5
C47 C49 H49C 109.5
H49A C49 H49C 109.5
H49B C49 H49C 109.5
C47 C50 H50A 109.5
C47 C50 H50B 109.5
H50A C50 H50B 109.5
C47 C50 H50C 109.5
H50A C50 H50C 109.5
H50B C50 H50C 109.5
C54 C51 C34 109.3(3)
C54 C51 C53 109.2(3)
C34 C51 C53 109.8(3)
C54 C51 C52 108.4(3)
C34 C51 C52 112.0(3)
C53 C51 C52 108.1(3)
C51 C52 H52A 109.5
C51 C52 H52B 109.5
H52A C52 H52B 109.5
C51 C52 H52C 109.5
H52A C52 H52C 109.5
H52B C52 H52C 109.5
C51 C53 H53A 109.5
C51 C53 H53B 109.5
H53A C53 H53B 109.5
C51 C53 H53C 109.5
H53A C53 H53C 109.5
H53B C53 H53C 109.5
C51 C54 H54A 109.5
C51 C54 H54B 109.5
H54A C54 H54B 109.5
C51 C54 H54C 109.5
H54A C54 H54C 109.5
H54B C54 H54C 109.5
N2 C55 C56 177.4(7)
C55 C56 H56A 109.5
C55 C56 H56B 109.5
H56A C56 H56B 109.5
C55 C56 H56C 109.5
H56A C56 H56C 109.5
H56B C56 H56C 109.5
O33 C61 C66 117.5(3)
O33 C61 C62 120.9(3)
C66 C61 C62 121.6(3)
C63 C62 C61 115.9(3)
C63 C62 C77 120.8(3)
C61 C62 C77 123.3(3)
C64 C63 C62 124.1(3)
C64 C63 H63 117.9
C62 C63 H63 117.9
C63 C64 C65 117.5(3)
C63 C64 C81 123.0(3)
C65 C64 C81 119.5(3)
C66 C65 C64 121.3(3)
C66 C65 H65 119.4
C64 C65 H65 119.4
C65 C66 C61 119.6(3)
C65 C66 C67 121.3(3)
C61 C66 C67 119.1(3)
N38 C67 C66 109.1(2)
N38 C67 H67A 109.9
C66 C67 H67A 109.9
N38 C67 H67B 109.9
C66 C67 H67B 109.9
H67A C67 H67B 108.3
N38 C69 C70 104.9(2)
N38 C69 H69A 110.8
C70 C69 H69A 110.8
N38 C69 H69B 110.8
C70 C69 H69B 110.8
H69A C69 H69B 108.8
O34 C70 C71 110.0(2)
O34 C70 C69 106.0(3)
C71 C70 C69 115.0(3)
O34 C70 H70 108.6
C71 C70 H70 108.6
C69 C70 H70 108.6
C72 C71 C76 119.2(3)
C72 C71 C70 120.3(3)
C76 C71 C70 120.5(3)
C71 C72 C73 120.7(3)
C71 C72 H72 119.6
C73 C72 H72 119.6
C74 C73 C72 119.7(3)
C74 C73 H73 120.1
C72 C73 H73 120.1
C73 C74 C75 120.0(3)
C73 C74 H74 120.0
C75 C74 H74 120.0
C74 C75 C76 120.2(3)
C74 C75 H75 119.9
C76 C75 H75 119.9
C75 C76 C71 120.2(3)
C75 C76 H76 119.9
C71 C76 H76 119.9
C79 C77 C78 108.7(3)
C79 C77 C62 109.8(3)
C78 C77 C62 112.4(3)
C79 C77 C80 108.7(3)
C78 C77 C80 106.1(3)
C62 C77 C80 111.0(3)
C77 C78 H78A 109.5
C77 C78 H78B 109.5
H78A C78 H78B 109.5
C77 C78 H78C 109.5
H78A C78 H78C 109.5
H78B C78 H78C 109.5
C77 C79 H79A 109.5
C77 C79 H79B 109.5
H79A C79 H79B 109.5
C77 C79 H79C 109.5
H79A C79 H79C 109.5
H79B C79 H79C 109.5
C77 C80 H80A 109.5
C77 C80 H80B 109.5
H80A C80 H80B 109.5
C77 C80 H80C 109.5
H80A C80 H80C 109.5
H80B C80 H80C 109.5
C82 C81 C83 109.5(4)
C82 C81 C64 108.9(3)
C83 C81 C64 112.6(3)
C82 C81 C84 108.2(3)
C83 C81 C84 108.1(4)
C64 C81 C84 109.5(3)
C81 C82 H82A 109.5
C81 C82 H82B 109.5
H82A C82 H82B 109.5
C81 C82 H82C 109.5
H82A C82 H82C 109.5
H82B C82 H82C 109.5
C81 C83 H83A 109.5
C81 C83 H83B 109.5
H83A C83 H83B 109.5
C81 C83 H83C 109.5
H83A C83 H83C 109.5
H83B C83 H83C 109.5
C81 C84 H84A 109.5
C81 C84 H84B 109.5
H84A C84 H84B 109.5
C81 C84 H84C 109.5
H84A C84 H84C 109.5
H84B C84 H84C 109.5
N3 C85 C86 179.4(5)
C85 C86 H86A 109.5
C85 C86 H86B 109.5
H86A C86 H86B 109.5
C85 C86 H86C 109.5
H86A C86 H86C 109.5
H86B C86 H86C 109.5

loop_
_geom_bond_atom_site_label_1
_geom_bond_atom_site_label_2
_geom_bond_distance
Mo1 O2 1.701(2)
Mo1 O1 1.746(2)
Mo1 O4 1.921(2)
Mo1 O3 1.933(2)
Mo1 O31 2.274(2)
Mo1 N8 2.313(2)
Mo2 O22 1.696(2)
Mo2 O21 1.7439(19)
Mo2 O24 1.915(2)
Mo2 O23 1.930(2)
Mo2 O1 2.295(2)
Mo2 N28 2.310(2)
Mo3 O32 1.704(2)
Mo3 O31 1.744(2)
Mo3 O34 1.913(2)
Mo3 O33 1.933(2)
Mo3 O21 2.269(2)
Mo3 N38 2.300(2)
O3 C1 1.365(4)
O4 C10 1.426(4)
O23 C31 1.360(4)
O24 C40 1.426(3)
O33 C61 1.366(3)
O34 C70 1.420(4)
N1 C25 1.137(5)
N2 C55 1.115(5)
N3 C85 1.130(5)
N4 C27 1.160(8)
N8 C9 1.473(4)
N8 C7 1.491(4)
N8 H8 1.0000
N28 C37 1.481(4)
N28 C39 1.482(4)
N28 H28 1.0000
N38 C69 1.479(4)
N38 C67 1.486(4)
N38 H38 1.0000
C1 C6 1.396(4)
C1 C2 1.412(4)
C2 C3 1.407(4)
C2 C17 1.537(4)
C3 C4 1.387(4)
C3 H3 0.9500
C4 C5 1.399(4)
C4 C21 1.529(4)
C5 C6 1.388(4)
C5 H5 0.9500
C6 C7 1.504(4)
C7 H7A 0.9900
C7 H7B 0.9900
C9 C10 1.522(4)
C9 H9A 0.9900
C9 H9B 0.9900
C10 C11 1.500(4)
C10 H10 1.0000
C11 C16 1.388(5)
C11 C12 1.398(4)
C12 C13 1.383(5)
C12 H12 0.9500
C13 C14 1.386(6)
C13 H13 0.9500
C14 C15 1.383(5)
C14 H14 0.9500
C15 C16 1.382(5)
C15 H15 0.9500
C16 H16 0.9500
C17 C20 1.516(5)
C17 C19 1.523(5)
C17 C18 1.530(5)
C18 H18A 0.9800
C18 H18B 0.9800
C18 H18C 0.9800
C19 H19A 0.9800
C19 H19B 0.9800
C19 H19C 0.9800
C20 H20A 0.9800
C20 H20B 0.9800
C20 H20C 0.9800
C21 C24 1.528(5)
C21 C22 1.532(5)
C21 C23 1.543(5)
C22 H22A 0.9800
C22 H22B 0.9800
C22 H22C 0.9800
C23 H23A 0.9800
C23 H23B 0.9800
C23 H23C 0.9800
C24 H24A 0.9800
C24 H24B 0.9800
C24 H24C 0.9800
C25 C26 1.440(6)
C26 H26A 0.9800
C26 H26B 0.9800
C26 H26C 0.9800
C27 C28 1.427(9)
C28 H28A 0.9800
C28 H28B 0.9800
C28 H28C 0.9800
C31 C36 1.399(4)
C31 C32 1.409(4)
C32 C33 1.404(4)
C32 C47 1.542(4)
C33 C34 1.389(4)
C33 H33 0.9500
C34 C35 1.402(4)
C34 C51 1.532(4)
C35 C36 1.380(4)
C35 H35 0.9500
C36 C37 1.517(4)
C37 H37A 0.9900
C37 H37B 0.9900
C39 C40 1.521(5)
C39 H39A 0.9900
C39 H39B 0.9900
C40 C41 1.515(4)
C40 H40 1.0000
C41 C46 1.380(4)
C41 C42 1.392(4)
C42 C43 1.392(4)
C42 H42 0.9500
C43 C44 1.375(5)
C43 H43 0.9500
C44 C45 1.379(5)
C44 H44 0.9500
C45 C46 1.389(5)
C45 H45 0.9500
C46 H46 0.9500
C47 C49 1.527(5)
C47 C48 1.540(4)
C47 C50 1.541(5)
C48 H48A 0.9800
C48 H48B 0.9800
C48 H48C 0.9800
C49 H49A 0.9800
C49 H49B 0.9800
C49 H49C 0.9800
C50 H50A 0.9800
C50 H50B 0.9800
C50 H50C 0.9800
C51 C54 1.528(5)
C51 C53 1.535(5)
C51 C52 1.536(5)
C52 H52A 0.9800
C52 H52B 0.9800
C52 H52C 0.9800
C53 H53A 0.9800
C53 H53B 0.9800
C53 H53C 0.9800
C54 H54A 0.9800
C54 H54B 0.9800
C54 H54C 0.9800
C55 C56 1.448(7)
C56 H56A 0.9800
C56 H56B 0.9800
C56 H56C 0.9800
C61 C66 1.394(4)
C61 C62 1.407(4)
C62 C63 1.405(4)
C62 C77 1.540(5)
C63 C64 1.385(5)
C63 H63 0.9500
C64 C65 1.392(5)
C64 C81 1.541(4)
C65 C66 1.389(4)
C65 H65 0.9500
C66 C67 1.504(4)
C67 H67A 0.9900
C67 H67B 0.9900
C69 C70 1.527(4)
C69 H69A 0.9900
C69 H69B 0.9900
C70 C71 1.514(4)
C70 H70 1.0000
C71 C72 1.386(5)
C71 C76 1.390(4)
C72 C73 1.392(5)
C72 H72 0.9500
C73 C74 1.381(5)
C73 H73 0.9500
C74 C75 1.387(5)
C74 H74 0.9500
C75 C76 1.388(5)
C75 H75 0.9500
C76 H76 0.9500
C77 C79 1.524(5)
C77 C78 1.538(4)
C77 C80 1.543(5)
C78 H78A 0.9800
C78 H78B 0.9800
C78 H78C 0.9800
C79 H79A 0.9800
C79 H79B 0.9800
C79 H79C 0.9800
C80 H80A 0.9800
C80 H80B 0.9800
C80 H80C 0.9800
C81 C82 1.517(6)
C81 C83 1.519(5)
C81 C84 1.552(6)
C82 H82A 0.9800
C82 H82B 0.9800
C82 H82C 0.9800
C83 H83A 0.9800
C83 H83B 0.9800
C83 H83C 0.9800
C84 H84A 0.9800
C84 H84B 0.9800
C84 H84C 0.9800
C85 C86 1.444(6)
C86 H86A 0.9800
C86 H86B 0.9800
C86 H86C 0.9800

loop_
_geom_hbond_atom_site_label_D
_geom_hbond_atom_site_label_H
_geom_hbond_atom_site_label_A
_geom_hbond_distance_DH
_geom_hbond_distance_HA
_geom_hbond_distance_DA
_geom_hbond_angle_DHA
_geom_hbond_site_symmetry_A
N8 H8 N1 1.00 2.29 3.148(5) 142.7 .
N28 H28 N2 1.00 2.13 3.039(4) 150.1 .
N38 H38 N3 1.00 2.09 3.011(4) 151.6 .
C7 H7B O31 0.99 2.49 3.081(4) 117.6 .
C26 H26A O32 0.98 2.66 3.557(5) 153.1 2_766
C37 H37B O1 0.99 2.53 3.104(4) 116.9 .
C56 H56A N1 0.98 2.85 3.666(8) 141.5 2_655
C67 H67A O22 0.99 2.77 3.693(4) 156.2 2_665
C67 H67B O21 0.99 2.49 3.070(3) 117.0 .

loop_
_geom_torsion_atom_site_label_1
_geom_torsion_atom_site_label_2
_geom_torsion_atom_site_label_3
_geom_torsion_atom_site_label_4
_geom_torsion
O2 Mo1 O1 Mo2 -179.2(2)
O4 Mo1 O1 Mo2 79.5(2)
O3 Mo1 O1 Mo2 -79.7(3)
O31 Mo1 O1 Mo2 -0.5(2)
N8 Mo1 O1 Mo2 11.6(5)
O22 Mo2 O21 Mo3 173.0(3)
O24 Mo2 O21 Mo3 71.9(3)
O23 Mo2 O21 Mo3 -86.8(3)
O1 Mo2 O21 Mo3 -8.4(3)
N28 Mo2 O21 Mo3 3.7(5)
O32 Mo3 O31 Mo1 179.9(2)
O34 Mo3 O31 Mo1 78.6(3)
O33 Mo3 O31 Mo1 -80.7(3)
O21 Mo3 O31 Mo1 -1.5(3)
N38 Mo3 O31 Mo1 8.4(5)
Mo1 O3 C1 C6 -60.0(3)
Mo1 O3 C1 C2 122.1(3)
O3 C1 C2 C3 174.8(2)
C6 C1 C2 C3 -3.1(4)
O3 C1 C2 C17 -0.7(4)
C6 C1 C2 C17 -178.6(3)
C1 C2 C3 C4 1.8(4)
C17 C2 C3 C4 177.5(3)
C2 C3 C4 C5 0.5(4)
C2 C3 C4 C21 -178.4(3)
C3 C4 C5 C6 -1.5(4)
C21 C4 C5 C6 177.4(3)
C4 C5 C6 C1 0.1(4)
C4 C5 C6 C7 -179.6(3)
O3 C1 C6 C5 -175.7(2)
C2 C1 C6 C5 2.3(4)
O3 C1 C6 C7 4.0(4)
C2 C1 C6 C7 -178.0(3)
C9 N8 C7 C6 172.9(2)
Mo1 N8 C7 C6 -63.2(3)
C5 C6 C7 N8 -125.9(3)
C1 C6 C7 N8 54.4(3)
C7 N8 C9 C10 167.4(2)
Mo1 N8 C9 C10 39.2(3)
Mo1 O4 C10 C11 160.58(18)
Mo1 O4 C10 C9 39.8(3)
N8 C9 C10 O4 -49.6(3)
N8 C9 C10 C11 -171.2(2)
O4 C10 C11 C16 -34.9(4)
C9 C10 C11 C16 83.6(4)
O4 C10 C11 C12 150.4(3)
C9 C10 C11 C12 -91.0(3)
C16 C11 C12 C13 -1.7(5)
C10 C11 C12 C13 173.0(3)
C11 C12 C13 C14 1.5(5)
C12 C13 C14 C15 0.1(6)
C13 C14 C15 C16 -1.4(5)
C14 C15 C16 C11 1.2(5)
C12 C11 C16 C15 0.3(5)
C10 C11 C16 C15 -174.3(3)
C3 C2 C17 C20 31.5(4)
C1 C2 C17 C20 -153.1(3)
C3 C2 C17 C19 -87.5(4)
C1 C2 C17 C19 87.9(4)
C3 C2 C17 C18 151.9(3)
C1 C2 C17 C18 -32.7(4)
C3 C4 C21 C24 -129.0(3)
C5 C4 C21 C24 52.2(4)
C3 C4 C21 C22 -8.3(4)
C5 C4 C21 C22 172.9(3)
C3 C4 C21 C23 112.0(3)
C5 C4 C21 C23 -66.8(4)
Mo2 O23 C31 C36 -54.9(4)
Mo2 O23 C31 C32 126.2(3)
O23 C31 C32 C33 178.6(3)
C36 C31 C32 C33 -0.3(4)
O23 C31 C32 C47 -3.8(5)
C36 C31 C32 C47 177.3(3)
C31 C32 C33 C34 0.7(5)
C47 C32 C33 C34 -177.0(3)
C32 C33 C34 C35 -0.1(5)
C32 C33 C34 C51 178.0(3)
C33 C34 C35 C36 -0.8(5)
C51 C34 C35 C36 -178.9(3)
C34 C35 C36 C31 1.1(5)
C34 C35 C36 C37 -178.8(3)
O23 C31 C36 C35 -179.4(3)
C32 C31 C36 C35 -0.6(5)
O23 C31 C36 C37 0.5(4)
C32 C31 C36 C37 179.4(3)
C39 N28 C37 C36 174.4(2)
Mo2 N28 C37 C36 -61.0(3)
C35 C36 C37 N28 -125.6(3)
C31 C36 C37 N28 54.4(4)
C37 N28 C39 C40 169.3(2)
Mo2 N28 C39 C40 39.8(3)
Mo2 O24 C40 C41 165.71(19)
Mo2 O24 C40 C39 41.9(3)
N28 C39 C40 O24 -51.0(3)
N28 C39 C40 C41 -172.0(2)
O24 C40 C41 C46 -33.2(4)
C39 C40 C41 C46 85.8(4)
O24 C40 C41 C42 145.5(3)
C39 C40 C41 C42 -95.5(3)
C46 C41 C42 C43 1.3(5)
C40 C41 C42 C43 -177.4(3)
C41 C42 C43 C44 -0.3(5)
C42 C43 C44 C45 -0.5(5)
C43 C44 C45 C46 0.3(5)
C42 C41 C46 C45 -1.5(5)
C40 C41 C46 C45 177.2(3)
C44 C45 C46 C41 0.7(5)
C33 C32 C47 C49 -125.8(3)
C31 C32 C47 C49 56.7(4)
C33 C32 C47 C48 -6.3(4)
C31 C32 C47 C48 176.2(3)
C33 C32 C47 C50 112.5(3)
C31 C32 C47 C50 -65.0(4)
C33 C34 C51 C54 119.7(3)
C35 C34 C51 C54 -62.2(4)
C33 C34 C51 C53 -120.6(3)
C35 C34 C51 C53 57.5(4)
C33 C34 C51 C52 -0.5(5)
C35 C34 C51 C52 177.6(3)
Mo3 O33 C61 C66 -60.0(4)
Mo3 O33 C61 C62 120.4(3)
O33 C61 C62 C63 178.1(3)
C66 C61 C62 C63 -1.5(5)
O33 C61 C62 C77 0.5(5)
C66 C61 C62 C77 -179.1(3)
C61 C62 C63 C64 1.4(5)
C77 C62 C63 C64 179.0(3)
C62 C63 C64 C65 -0.3(6)
C62 C63 C64 C81 178.3(3)
C63 C64 C65 C66 -0.6(5)
C81 C64 C65 C66 -179.3(3)
C64 C65 C66 C61 0.5(5)
C64 C65 C66 C67 178.5(3)
O33 C61 C66 C65 -178.9(3)
C62 C61 C66 C65 0.6(5)
O33 C61 C66 C67 3.0(4)
C62 C61 C66 C67 -177.5(3)
C69 N38 C67 C66 171.0(2)
Mo3 N38 C67 C66 -63.2(3)
C65 C66 C67 N38 -122.4(3)
C61 C66 C67 N38 55.6(4)
C67 N38 C69 C70 169.4(2)
Mo3 N38 C69 C70 39.5(3)
Mo3 O34 C70 C71 168.66(19)
Mo3 O34 C70 C69 43.8(3)
N38 C69 C70 O34 -51.6(3)
N38 C69 C70 C71 -173.4(2)
O34 C70 C71 C72 132.7(3)
C69 C70 C71 C72 -107.7(3)
O34 C70 C71 C76 -46.6(4)
C69 C70 C71 C76 72.9(4)
C76 C71 C72 C73 -1.0(5)
C70 C71 C72 C73 179.7(3)
C71 C72 C73 C74 0.7(5)
C72 C73 C74 C75 0.5(5)
C73 C74 C75 C76 -1.5(6)
C74 C75 C76 C71 1.3(5)
C72 C71 C76 C75 0.0(5)
C70 C71 C76 C75 179.3(3)
C63 C62 C77 C79 -109.4(4)
C61 C62 C77 C79 68.0(4)
C63 C62 C77 C78 11.7(4)
C61 C62 C77 C78 -170.8(3)
C63 C62 C77 C80 130.4(3)
C61 C62 C77 C80 -52.2(4)
C63 C64 C81 C82 121.6(4)
C65 C64 C81 C82 -59.8(5)
C63 C64 C81 C83 0.0(6)
C65 C64 C81 C83 178.6(4)
C63 C64 C81 C84 -120.2(4)
C65 C64 C81 C84 58.3(5)
